data_7006671
loop_
_publ_author_name
'Sch\"afer, Bernhard'
'G\"orls, Helmar'
'Presselt, Martin'
'Schmitt, Michael'
'Popp, J\"urgen'
'Henry, William'
'Vos, Johannes G.'
'Rau, Sven'

_publ_section_title
;
 Derivatives of dipyrido[3,2-a:2',3'-c]phenazine and its ruthenium
 complexes, influence of arylic substitution on photophysical
 properties.
;
_journal_issue 18
_journal_name_full 'Dalton transactions (Cambridge, England : 2003)'
_journal_page_first 2225
_journal_page_last 2231
_journal_paper_doi 10.1039/b512773d
_journal_year 2006
_chemical_formula_sum 'C58 H62 Br2 F12 N10 P2 Ru'
_chemical_formula_weight 1450.01
_chemical_name_systematic
;
?
;
_space_group_IT_number 2
_symmetry_cell_setting triclinic
_symmetry_space_group_name_Hall '-P 1'
_symmetry_space_group_name_H-M 'P -1'
_atom_sites_solution_hydrogens geom
_atom_sites_solution_primary direct
_atom_sites_solution_secondary difmap
_audit_creation_method SHELXL-97
_cell_angle_alpha 91.617(1)
_cell_angle_beta 97.359(1)
_cell_angle_gamma 98.611(1)
_cell_formula_units_Z 2
_cell_length_a 12.7435(3)
_cell_length_b 15.0747(3)
_cell_length_c 16.6350(4)
_cell_measurement_temperature 183(2)
_cell_volume 3129.95(12)
_computing_cell_refinement DENZO
_computing_data_collection COLLECT
_computing_data_reduction DENZO
_computing_molecular_graphics SHELXTL/PC
_computing_publication_material SHELXL-97
_computing_structure_refinement 'SHELXL-97 (Sheldrick, 1997)'
_computing_structure_solution 'SHELXS-97 (Sheldrick, 1990)'
_diffrn_ambient_temperature 183(2)
_diffrn_measured_fraction_theta_full 0.985
_diffrn_measured_fraction_theta_max 0.985
_diffrn_measurement_device_type KappaCCD
_diffrn_measurement_method 'phi- + omega-scan'
_diffrn_radiation_monochromator graphite
_diffrn_radiation_source 'fine-focus sealed tube'
_diffrn_radiation_type MoK\a
_diffrn_radiation_wavelength 0.71073
_diffrn_reflns_av_R_equivalents 0.0311
_diffrn_reflns_av_sigmaI/netI 0.0590
_diffrn_reflns_limit_h_max 14
_diffrn_reflns_limit_h_min -16
_diffrn_reflns_limit_k_max 18
_diffrn_reflns_limit_k_min -19
_diffrn_reflns_limit_l_max 21
_diffrn_reflns_limit_l_min -21
_diffrn_reflns_number 22044
_diffrn_reflns_theta_full 27.49
_diffrn_reflns_theta_max 27.49
_diffrn_reflns_theta_min 3.91
_exptl_absorpt_coefficient_mu 1.660
_exptl_absorpt_correction_T_max 0.9676
_exptl_absorpt_correction_T_min 0.9519
_exptl_crystal_colour red-brown
_exptl_crystal_density_diffrn 1.539
_exptl_crystal_density_method 'not measured'
_exptl_crystal_description prism
_exptl_crystal_F_000 1464
_exptl_crystal_size_max 0.03
_exptl_crystal_size_mid 0.03
_exptl_crystal_size_min 0.02
_refine_diff_density_max 2.672
_refine_diff_density_min -1.039
_refine_diff_density_rms 0.119
_refine_ls_extinction_method none
_refine_ls_goodness_of_fit_ref 1.032
_refine_ls_hydrogen_treatment mixed
_refine_ls_matrix_type full
_refine_ls_number_parameters 760
_refine_ls_number_reflns 14161
_refine_ls_number_restraints 12
_refine_ls_restrained_S_all 1.033
_refine_ls_R_factor_all 0.0963
_refine_ls_R_factor_gt 0.0670
_refine_ls_shift/su_max 0.025
_refine_ls_shift/su_mean 0.001
_refine_ls_structure_factor_coef Fsqd
_refine_ls_weighting_details 'calc w=1/[\s^2^(Fo^2^)+(0.0904P)^2^+10.7115P] where P=(Fo^2^+2Fc^2^)/3'
_refine_ls_weighting_scheme calc
_refine_ls_wR_factor_gt 0.1695
_refine_ls_wR_factor_ref 0.1922
_reflns_number_gt 10601
_reflns_number_total 14161
_reflns_threshold_expression >2sigma(I)
_cod_data_source_file b512773d.txt
_cod_data_source_block FO1978_1
_cod_original_cell_volume 3129.9(1)
_cod_original_sg_symbol_H-M P-1
_cod_database_code 7006671

loop_
_symmetry_equiv_pos_as_xyz
'x, y, z'
'-x, -y, -z'

loop_
_atom_site_label
_atom_site_type_symbol
_atom_site_fract_x
_atom_site_fract_y
_atom_site_fract_z
_atom_site_U_iso_or_equiv
_atom_site_adp_type
_atom_site_occupancy
_atom_site_symmetry_multiplicity
_atom_site_calc_flag
_atom_site_refinement_flags
_atom_site_disorder_assembly
_atom_site_disorder_group
Ru Ru 0.74133(3) 0.59807(3) 0.72791(2) 0.02611(11) Uani 1 1 d . . .
Br1 Br 0.22549(5) 1.04216(4) 0.32760(4) 0.05024(18) Uani 1 1 d . . .
Br2 Br 0.18711(6) 1.11970(5) 0.50983(4) 0.0590(2) Uani 1 1 d . . .
N1 N 0.6730(3) 0.6263(3) 0.6141(2) 0.0283(8) Uani 1 1 d . . .
N2 N 0.6495(3) 0.6930(3) 0.7574(2) 0.0304(8) Uani 1 1 d . . .
N3 N 0.4590(3) 0.8294(3) 0.4799(3) 0.0352(9) Uani 1 1 d . . .
N4 N 0.4357(3) 0.9031(3) 0.6338(3) 0.0343(9) Uani 1 1 d . . .
N5 N 0.6294(3) 0.4851(3) 0.7280(2) 0.0296(8) Uani 1 1 d . . .
N6 N 0.8212(3) 0.5009(3) 0.6870(2) 0.0278(8) Uani 1 1 d . . .
N7 N 0.8074(3) 0.5889(3) 0.8460(3) 0.0335(9) Uani 1 1 d . . .
N8 N 0.8693(3) 0.7004(3) 0.7397(3) 0.0315(9) Uani 1 1 d . . .
C1 C 0.6818(4) 0.5862(4) 0.5420(3) 0.0344(11) Uani 1 1 d . . .
H1A H 0.7226 0.5384 0.5412 0.041 Uiso 1 1 calc R . .
C2 C 0.6329(4) 0.6129(4) 0.4691(3) 0.0392(12) Uani 1 1 d . . .
H2A H 0.6402 0.5834 0.4194 0.047 Uiso 1 1 calc R . .
C3 C 0.5736(4) 0.6822(4) 0.4693(3) 0.0379(12) Uani 1 1 d . . .
H3A H 0.5399 0.7010 0.4197 0.045 Uiso 1 1 calc R . .
C4 C 0.5638(4) 0.7245(3) 0.5429(3) 0.0311(10) Uani 1 1 d . . .
C5 C 0.6127(4) 0.6928(3) 0.6136(3) 0.0287(9) Uani 1 1 d . . .
C6 C 0.6011(4) 0.7307(3) 0.6924(3) 0.0285(9) Uani 1 1 d . . .
C7 C 0.5421(4) 0.8009(3) 0.7002(3) 0.0310(10) Uani 1 1 d . . .
C8 C 0.5347(4) 0.8352(4) 0.7777(3) 0.0371(11) Uani 1 1 d . . .
H8A H 0.4963 0.8836 0.7847 0.044 Uiso 1 1 calc R . .
C9 C 0.5840(5) 0.7976(4) 0.8436(3) 0.0420(12) Uani 1 1 d . . .
H9A H 0.5799 0.8197 0.8969 0.050 Uiso 1 1 calc R . .
C10 C 0.6402(4) 0.7268(4) 0.8320(3) 0.0367(11) Uani 1 1 d . . .
H10A H 0.6732 0.7012 0.8783 0.044 Uiso 1 1 calc R . .
C11 C 0.5018(4) 0.7980(3) 0.5485(3) 0.0325(10) Uani 1 1 d . . .
C12 C 0.4917(4) 0.8362(3) 0.6266(3) 0.0302(10) Uani 1 1 d . . .
C13 C 0.4023(4) 0.8971(3) 0.4881(3) 0.0351(11) Uani 1 1 d . . .
C14 C 0.3535(4) 0.9327(4) 0.4163(3) 0.0389(12) Uani 1 1 d . . .
H14A H 0.3645 0.9110 0.3644 0.047 Uiso 1 1 calc R . .
C15 C 0.2912(4) 0.9977(4) 0.4225(4) 0.0402(12) Uani 1 1 d . . .
C16 C 0.2774(4) 1.0320(4) 0.5006(4) 0.0398(12) Uani 1 1 d . . .
C17 C 0.3247(4) 1.0010(4) 0.5691(4) 0.0407(12) Uani 1 1 d . . .
H17A H 0.3145 1.0247 0.6206 0.049 Uiso 1 1 calc R . .
C18 C 0.3896(4) 0.9331(3) 0.5642(3) 0.0352(11) Uani 1 1 d . . .
C19 C 0.5322(4) 0.4825(4) 0.7523(3) 0.0330(10) Uani 1 1 d . . .
H19A H 0.5065 0.5374 0.7614 0.040 Uiso 1 1 calc R . .
C20 C 0.4693(4) 0.4035(4) 0.7644(3) 0.0359(11) Uani 1 1 d . . .
H20A H 0.4013 0.4049 0.7817 0.043 Uiso 1 1 calc R . .
C21 C 0.5029(4) 0.3210(4) 0.7520(3) 0.0354(11) Uani 1 1 d . . .
C22 C 0.6019(4) 0.3247(3) 0.7231(3) 0.0323(10) Uani 1 1 d . . .
H22A H 0.6280 0.2704 0.7120 0.039 Uiso 1 1 calc R . .
C23 C 0.6621(4) 0.4060(3) 0.7103(3) 0.0289(10) Uani 1 1 d . . .
C24 C 0.7682(4) 0.4157(3) 0.6808(3) 0.0277(9) Uani 1 1 d . . .
C25 C 0.8103(4) 0.3458(3) 0.6471(3) 0.0314(10) Uani 1 1 d . . .
H25A H 0.7706 0.2869 0.6429 0.038 Uiso 1 1 calc R . .
C26 C 0.9104(4) 0.3607(3) 0.6192(3) 0.0308(10) Uani 1 1 d . A .
C27 C 0.9652(4) 0.4477(3) 0.6289(3) 0.0327(10) Uani 1 1 d . . .
H27A H 1.0343 0.4612 0.6126 0.039 Uiso 1 1 calc R . .
C28 C 0.9185(4) 0.5155(3) 0.6628(3) 0.0305(10) Uani 1 1 d . . .
H28A H 0.9575 0.5747 0.6689 0.037 Uiso 1 1 calc R . .
C29 C 0.4357(5) 0.2343(4) 0.7713(3) 0.0420(12) Uani 1 1 d . . .
C30 C 0.3200(5) 0.2305(5) 0.7290(5) 0.0591(17) Uani 1 1 d . . .
H30A H 0.3198 0.2303 0.6701 0.089 Uiso 1 1 calc R . .
H30B H 0.2909 0.2832 0.7470 0.089 Uiso 1 1 calc R . .
H30C H 0.2757 0.1758 0.7432 0.089 Uiso 1 1 calc R . .
C31 C 0.4358(7) 0.2347(5) 0.8637(4) 0.0610(18) Uani 1 1 d . . .
H31A H 0.5092 0.2369 0.8906 0.091 Uiso 1 1 calc R . .
H31B H 0.3913 0.1800 0.8778 0.091 Uiso 1 1 calc R . .
H31C H 0.4068 0.2875 0.8816 0.091 Uiso 1 1 calc R . .
C32 C 0.4778(5) 0.1510(4) 0.7427(4) 0.0512(15) Uani 1 1 d . . .
H32A H 0.5513 0.1517 0.7689 0.077 Uiso 1 1 calc R . .
H32B H 0.4770 0.1507 0.6837 0.077 Uiso 1 1 calc R . .
H32C H 0.4323 0.0970 0.7570 0.077 Uiso 1 1 calc R . .
C33 C 0.9593(4) 0.2845(4) 0.5820(4) 0.0400(12) Uani 1 1 d . . .
C34 C 1.0505(12) 0.2672(10) 0.6445(8) 0.052(3) Uani 0.50 1 d P A 1
H34A H 1.1133 0.3127 0.6417 0.078 Uiso 0.50 1 calc PR A 1
H34B H 1.0683 0.2074 0.6333 0.078 Uiso 0.50 1 calc PR A 1
H34C H 1.0288 0.2702 0.6988 0.078 Uiso 0.50 1 calc PR A 1
C35 C 0.8831(12) 0.2037(9) 0.5601(11) 0.051(3) Uani 0.50 1 d P A 1
H35A H 0.8372 0.2121 0.5098 0.077 Uiso 0.50 1 calc PR A 1
H35B H 0.8389 0.1910 0.6037 0.077 Uiso 0.50 1 calc PR A 1
H35C H 0.9216 0.1533 0.5519 0.077 Uiso 0.50 1 calc PR A 1
C36 C 1.0043(12) 0.3188(11) 0.5037(9) 0.047(3) Uani 0.50 1 d P A 1
H36A H 0.9613 0.3621 0.4791 0.071 Uiso 0.50 1 calc PR A 1
H36B H 1.0012 0.2679 0.4650 0.071 Uiso 0.50 1 calc PR A 1
H36C H 1.0788 0.3478 0.5177 0.071 Uiso 0.50 1 calc PR A 1
C34A C 0.9813(19) 0.2139(12) 0.6497(12) 0.082(5) Uani 0.50 1 d P A 2
H34D H 1.0337 0.2434 0.6943 0.123 Uiso 0.50 1 calc PR A 2
H34E H 1.0095 0.1637 0.6257 0.123 Uiso 0.50 1 calc PR A 2
H34F H 0.9143 0.1912 0.6704 0.123 Uiso 0.50 1 calc PR A 2
C35A C 0.8767(16) 0.2318(14) 0.5162(12) 0.078(6) Uani 0.50 1 d P A 2
H35D H 0.8584 0.2715 0.4727 0.116 Uiso 0.50 1 calc PR A 2
H35E H 0.8120 0.2084 0.5397 0.116 Uiso 0.50 1 calc PR A 2
H35F H 0.9068 0.1817 0.4940 0.116 Uiso 0.50 1 calc PR A 2
C36A C 1.0582(18) 0.3181(13) 0.5456(18) 0.100(9) Uani 0.50 1 d P A 2
H36D H 1.0412 0.3595 0.5032 0.150 Uiso 0.50 1 calc PR A 2
H36E H 1.0853 0.2672 0.5220 0.150 Uiso 0.50 1 calc PR A 2
H36F H 1.1128 0.3496 0.5878 0.150 Uiso 0.50 1 calc PR A 2
C37 C 0.7684(5) 0.5293(4) 0.8981(3) 0.0413(12) Uani 1 1 d . . .
H37A H 0.7130 0.4816 0.8776 0.050 Uiso 1 1 calc R . .
C38 C 0.8062(5) 0.5352(5) 0.9799(4) 0.0508(15) Uani 1 1 d . . .
H38A H 0.7767 0.4918 1.0145 0.061 Uiso 1 1 calc R . .
C39 C 0.8864(5) 0.6032(6) 1.0119(4) 0.0581(19) Uani 1 1 d . B .
C40 C 0.9282(5) 0.6617(6) 0.9579(4) 0.0580(18) Uani 1 1 d . . .
H40A H 0.9855 0.7083 0.9770 0.070 Uiso 1 1 calc R . .
C41 C 0.8881(4) 0.6536(4) 0.8756(3) 0.0404(12) Uani 1 1 d . . .
C42 C 0.9261(4) 0.7162(4) 0.8134(3) 0.0393(12) Uani 1 1 d . . .
C43 C 1.0124(5) 0.7846(5) 0.8304(4) 0.0526(15) Uani 1 1 d . . .
H43A H 1.0504 0.7936 0.8837 0.063 Uiso 1 1 calc R . .
C44 C 1.0435(5) 0.8399(4) 0.7698(4) 0.0503(15) Uani 1 1 d . C .
C45 C 0.9850(5) 0.8226(4) 0.6936(4) 0.0464(14) Uani 1 1 d . . .
H45A H 1.0037 0.8586 0.6501 0.056 Uiso 1 1 calc R . .
C46 C 0.8991(4) 0.7532(3) 0.6803(4) 0.0376(11) Uani 1 1 d . . .
H46A H 0.8602 0.7426 0.6274 0.045 Uiso 1 1 calc R . .
C47 C 0.9230(5) 0.6098(7) 1.1023(4) 0.089(3) Uani 1 1 d D . .
C48 C 0.8328(10) 0.6282(12) 1.1481(9) 0.066(4) Uiso 0.50 1 d PD B 1
H48A H 0.8134 0.6870 1.1344 0.099 Uiso 0.50 1 calc PR B 1
H48B H 0.8560 0.6280 1.2065 0.099 Uiso 0.50 1 calc PR B 1
H48C H 0.7705 0.5816 1.1329 0.099 Uiso 0.50 1 calc PR B 1
C49 C 0.9408(18) 0.5174(9) 1.1314(13) 0.096(6) Uiso 0.50 1 d PD B 1
H49A H 0.9379 0.4759 1.0844 0.144 Uiso 0.50 1 calc PR B 1
H49B H 0.8849 0.4946 1.1642 0.144 Uiso 0.50 1 calc PR B 1
H49C H 1.0112 0.5223 1.1643 0.144 Uiso 0.50 1 calc PR B 1
C50 C 1.0305(9) 0.6676(11) 1.1286(10) 0.070(4) Uiso 0.50 1 d PD B 1
H50A H 1.0274 0.7291 1.1121 0.105 Uiso 0.50 1 calc PR B 1
H50B H 1.0859 0.6433 1.1030 0.105 Uiso 0.50 1 calc PR B 1
H50C H 1.0477 0.6677 1.1877 0.105 Uiso 0.50 1 calc PR B 1
C48A C 0.912(3) 0.7068(11) 1.122(2) 0.161(12) Uiso 0.50 1 d PD B 2
H48D H 0.8987 0.7379 1.0720 0.241 Uiso 0.50 1 calc PR B 2
H48E H 0.9776 0.7370 1.1548 0.241 Uiso 0.50 1 calc PR B 2
H48F H 0.8513 0.7079 1.1534 0.241 Uiso 0.50 1 calc PR B 2
C49A C 0.8445(13) 0.5799(14) 1.1606(10) 0.081(5) Uiso 0.50 1 d PD B 2
H49D H 0.7997 0.6264 1.1671 0.121 Uiso 0.50 1 calc PR B 2
H49E H 0.8838 0.5700 1.2134 0.121 Uiso 0.50 1 calc PR B 2
H49F H 0.7990 0.5238 1.1391 0.121 Uiso 0.50 1 calc PR B 2
C50A C 1.0430(6) 0.6217(11) 1.1249(9) 0.057(3) Uiso 0.50 1 d PD B 2
H50D H 1.0743 0.6830 1.1143 0.085 Uiso 0.50 1 calc PR B 2
H50E H 1.0727 0.5787 1.0925 0.085 Uiso 0.50 1 calc PR B 2
H50F H 1.0600 0.6112 1.1827 0.085 Uiso 0.50 1 calc PR B 2
C51 C 1.1374(5) 0.9171(5) 0.7853(4) 0.075(2) Uani 1 1 d D . .
C52 C 1.1180(16) 0.9929(10) 0.7295(11) 0.077(5) Uiso 0.50 1 d PD C 1
H52A H 1.1784 1.0421 0.7403 0.115 Uiso 0.50 1 calc PR C 1
H52B H 1.0519 1.0148 0.7395 0.115 Uiso 0.50 1 calc PR C 1
H52C H 1.1111 0.9707 0.6729 0.115 Uiso 0.50 1 calc PR C 1
C53 C 1.2260(13) 0.8869(14) 0.7431(13) 0.063(5) Uiso 0.50 1 d PD C 1
H53A H 1.2888 0.9340 0.7506 0.094 Uiso 0.50 1 calc PR C 1
H53B H 1.2008 0.8755 0.6850 0.094 Uiso 0.50 1 calc PR C 1
H53C H 1.2453 0.8316 0.7664 0.094 Uiso 0.50 1 calc PR C 1
C54 C 1.1859(13) 0.9258(12) 0.8742(5) 0.067(4) Uiso 0.50 1 d PD C 1
H54A H 1.2452 0.9761 0.8824 0.100 Uiso 0.50 1 calc PR C 1
H54B H 1.2126 0.8701 0.8895 0.100 Uiso 0.50 1 calc PR C 1
H54C H 1.1310 0.9368 0.9079 0.100 Uiso 0.50 1 calc PR C 1
C52A C 1.2408(18) 0.888(3) 0.766(2) 0.135(15) Uiso 0.50 1 d PD C 2
H52D H 1.2991 0.9392 0.7759 0.202 Uiso 0.50 1 calc PR C 2
H52E H 1.2322 0.8678 0.7083 0.202 Uiso 0.50 1 calc PR C 2
H52F H 1.2579 0.8391 0.7997 0.202 Uiso 0.50 1 calc PR C 2
C53A C 1.0989(17) 1.0056(9) 0.7654(14) 0.086(6) Uiso 0.50 1 d PD C 2
H53D H 1.1595 1.0547 0.7756 0.130 Uiso 0.50 1 calc PR C 2
H53E H 1.0444 1.0159 0.7996 0.130 Uiso 0.50 1 calc PR C 2
H53F H 1.0681 1.0033 0.7081 0.130 Uiso 0.50 1 calc PR C 2
C54A C 1.146(2) 0.9617(17) 0.8694(8) 0.114(8) Uiso 0.50 1 d PD C 2
H54D H 1.2065 1.0112 0.8767 0.171 Uiso 0.50 1 calc PR C 2
H54E H 1.1579 0.9176 0.9104 0.171 Uiso 0.50 1 calc PR C 2
H54F H 1.0798 0.9853 0.8754 0.171 Uiso 0.50 1 calc PR C 2
P2 P 0.5000 0.0000 0.0000 0.0533(6) Uani 1 2 d S . .
F21 F 0.3950(4) 0.0467(3) -0.0028(3) 0.0777(13) Uani 1 1 d . . .
F22 F 0.5109(5) -0.0008(4) 0.0955(3) 0.1004(18) Uani 1 1 d . . .
F23 F 0.5707(5) 0.0953(3) 0.0069(4) 0.1052(19) Uani 1 1 d . . .
P3 P 0.5000 0.5000 0.0000 0.0466(5) Uani 1 2 d S . .
F31 F 0.5933(4) 0.5156(4) 0.0739(2) 0.0769(13) Uani 1 1 d . . .
F32 F 0.4411(4) 0.4183(3) 0.0441(3) 0.0750(13) Uani 1 1 d . . .
F33 F 0.4364(3) 0.5678(3) 0.0435(2) 0.0562(9) Uani 1 1 d . . .
P1 P 0.72491(13) 0.39793(11) 0.35612(12) 0.0501(4) Uani 1 1 d . . .
F11 F 0.7360(4) 0.4969(3) 0.3234(3) 0.0718(12) Uani 1 1 d . . .
F12 F 0.6195(3) 0.4157(3) 0.3935(3) 0.0765(13) Uani 1 1 d . . .
F13 F 0.7965(4) 0.4383(3) 0.4379(3) 0.0755(12) Uani 1 1 d . . .
F14 F 0.8285(3) 0.3808(3) 0.3196(3) 0.0816(14) Uani 1 1 d . . .
F15 F 0.6502(4) 0.3612(5) 0.2741(4) 0.110(2) Uani 1 1 d . . .
F16 F 0.7125(4) 0.3004(3) 0.3895(5) 0.110(2) Uani 1 1 d . . .
N1AN N 0.2251(7) 0.8266(6) 0.2330(6) 0.099(2) Uiso 1 1 d . . .
C1AN C 0.2255(15) 0.9201(13) 0.1064(12) 0.162(6) Uiso 1 1 d . . .
H1A1 H 0.1782 0.9651 0.1103 0.243 Uiso 1 1 calc . . .
H1A2 H 0.2011 0.8820 0.0568 0.243 Uiso 1 1 calc . . .
H1A3 H 0.2988 0.9503 0.1048 0.243 Uiso 1 1 calc . . .
C2AN C 0.2232(8) 0.8647(7) 0.1767(7) 0.091(3) Uiso 1 1 d . . .
N2AN N 0.8006(11) 0.2675(9) 0.0114(8) 0.147(4) Uiso 1 1 d . . .
C3AN C 0.6545(10) 0.3000(8) 0.0919(8) 0.107(3) Uiso 1 1 d . . .
H3A1 H 0.5930 0.3145 0.0558 0.161 Uiso 1 1 calc . . .
H3A2 H 0.6794 0.3491 0.1330 0.161 Uiso 1 1 calc . . .
H3A3 H 0.6331 0.2444 0.1187 0.161 Uiso 1 1 calc . . .
C4AN C 0.7355(9) 0.2890(8) 0.0476(7) 0.097(3) Uiso 1 1 d . . .

loop_
_atom_site_aniso_label
_atom_site_aniso_U_11
_atom_site_aniso_U_22
_atom_site_aniso_U_33
_atom_site_aniso_U_23
_atom_site_aniso_U_13
_atom_site_aniso_U_12
Ru 0.02717(19) 0.02755(19) 0.02488(19) 0.00333(14) 0.00391(13) 0.00752(14)
Br1 0.0498(3) 0.0492(3) 0.0554(4) 0.0183(3) 0.0015(3) 0.0212(3)
Br2 0.0711(4) 0.0496(4) 0.0637(4) 0.0035(3) 0.0033(3) 0.0378(3)
N1 0.0285(19) 0.031(2) 0.027(2) 0.0041(16) 0.0045(15) 0.0083(16)
N2 0.030(2) 0.034(2) 0.028(2) 0.0005(17) 0.0047(16) 0.0061(16)
N3 0.033(2) 0.040(2) 0.035(2) 0.0061(19) 0.0053(17) 0.0109(18)
N4 0.034(2) 0.031(2) 0.038(2) 0.0022(18) 0.0034(18) 0.0069(17)
N5 0.030(2) 0.033(2) 0.027(2) 0.0030(16) 0.0047(16) 0.0079(16)
N6 0.030(2) 0.0269(19) 0.028(2) 0.0071(16) 0.0038(16) 0.0067(15)
N7 0.037(2) 0.037(2) 0.028(2) 0.0022(18) 0.0050(17) 0.0114(18)
N8 0.030(2) 0.030(2) 0.034(2) 0.0006(17) 0.0028(17) 0.0061(16)
C1 0.040(3) 0.037(3) 0.030(2) -0.002(2) 0.006(2) 0.015(2)
C2 0.046(3) 0.049(3) 0.026(2) 0.000(2) 0.005(2) 0.018(2)
C3 0.040(3) 0.049(3) 0.028(2) 0.005(2) 0.002(2) 0.018(2)
C4 0.029(2) 0.034(2) 0.032(2) 0.002(2) 0.0049(19) 0.0111(19)
C5 0.027(2) 0.030(2) 0.029(2) 0.0021(19) 0.0040(18) 0.0040(18)
C6 0.030(2) 0.028(2) 0.029(2) 0.0017(19) 0.0073(18) 0.0051(18)
C7 0.034(2) 0.030(2) 0.031(2) 0.0019(19) 0.0064(19) 0.0087(19)
C8 0.042(3) 0.038(3) 0.036(3) -0.001(2) 0.009(2) 0.017(2)
C9 0.053(3) 0.046(3) 0.030(3) -0.004(2) 0.005(2) 0.017(3)
C10 0.043(3) 0.040(3) 0.028(2) 0.000(2) 0.003(2) 0.013(2)
C11 0.027(2) 0.032(2) 0.039(3) 0.008(2) 0.006(2) 0.0063(19)
C12 0.028(2) 0.030(2) 0.034(3) 0.004(2) 0.0045(19) 0.0065(18)
C13 0.032(2) 0.032(3) 0.043(3) 0.010(2) 0.004(2) 0.009(2)
C14 0.042(3) 0.039(3) 0.039(3) 0.010(2) 0.004(2) 0.015(2)
C15 0.034(3) 0.033(3) 0.055(3) 0.013(2) 0.004(2) 0.010(2)
C16 0.038(3) 0.030(3) 0.054(3) 0.004(2) 0.004(2) 0.013(2)
C17 0.041(3) 0.034(3) 0.048(3) 0.000(2) 0.002(2) 0.012(2)
C18 0.033(3) 0.027(2) 0.046(3) 0.006(2) 0.003(2) 0.0074(19)
C19 0.031(2) 0.038(3) 0.033(3) 0.003(2) 0.007(2) 0.010(2)
C20 0.030(2) 0.046(3) 0.032(3) 0.002(2) 0.007(2) 0.003(2)
C21 0.036(3) 0.040(3) 0.029(2) 0.005(2) 0.006(2) 0.002(2)
C22 0.033(2) 0.033(2) 0.031(2) 0.001(2) 0.0036(19) 0.0045(19)
C23 0.027(2) 0.036(2) 0.025(2) 0.0048(19) 0.0024(17) 0.0071(18)
C24 0.026(2) 0.032(2) 0.025(2) 0.0025(19) 0.0025(17) 0.0067(18)
C25 0.033(2) 0.028(2) 0.034(3) 0.005(2) 0.006(2) 0.0056(19)
C26 0.033(2) 0.032(2) 0.030(2) 0.001(2) 0.0048(19) 0.0098(19)
C27 0.029(2) 0.032(2) 0.038(3) 0.004(2) 0.006(2) 0.0060(19)
C28 0.028(2) 0.031(2) 0.033(2) 0.006(2) 0.0051(19) 0.0044(18)
C29 0.042(3) 0.043(3) 0.040(3) 0.004(2) 0.012(2) -0.003(2)
C30 0.048(4) 0.059(4) 0.067(4) -0.001(3) 0.015(3) -0.010(3)
C31 0.085(5) 0.049(4) 0.051(4) 0.013(3) 0.030(4) -0.002(3)
C32 0.055(4) 0.037(3) 0.060(4) 0.001(3) 0.020(3) -0.006(3)
C33 0.036(3) 0.039(3) 0.049(3) -0.002(2) 0.011(2) 0.013(2)
C34 0.066(9) 0.054(8) 0.044(7) -0.008(6) 0.000(6) 0.043(7)
C35 0.045(7) 0.037(7) 0.071(10) -0.019(7) 0.010(7) 0.007(5)
C36 0.043(8) 0.052(8) 0.052(8) -0.010(6) 0.026(6) 0.008(7)
C34A 0.115(16) 0.059(10) 0.088(12) 0.011(9) 0.019(11) 0.058(11)
C35A 0.088(12) 0.074(13) 0.066(11) -0.044(10) -0.027(10) 0.039(10)
C36A 0.080(14) 0.055(10) 0.18(3) -0.029(14) 0.089(16) 0.006(10)
C37 0.043(3) 0.050(3) 0.034(3) 0.008(2) 0.008(2) 0.012(2)
C38 0.046(3) 0.076(4) 0.034(3) 0.018(3) 0.005(2) 0.018(3)
C39 0.032(3) 0.110(6) 0.033(3) 0.011(3) 0.002(2) 0.013(3)
C40 0.039(3) 0.094(5) 0.036(3) -0.007(3) 0.002(2) -0.001(3)
C41 0.036(3) 0.053(3) 0.031(3) -0.001(2) 0.002(2) 0.007(2)
C42 0.034(3) 0.045(3) 0.040(3) -0.002(2) 0.008(2) 0.005(2)
C43 0.039(3) 0.061(4) 0.051(4) -0.009(3) 0.007(3) -0.009(3)
C44 0.041(3) 0.045(3) 0.064(4) -0.005(3) 0.011(3) -0.001(2)
C45 0.041(3) 0.033(3) 0.069(4) 0.011(3) 0.015(3) 0.007(2)
C46 0.040(3) 0.029(2) 0.046(3) 0.005(2) 0.006(2) 0.010(2)
C47 0.050(4) 0.184(11) 0.030(3) 0.002(5) 0.002(3) 0.016(5)
C51 0.059(4) 0.072(5) 0.081(5) 0.000(4) 0.007(4) -0.024(4)
P2 0.0647(15) 0.0407(12) 0.0546(14) -0.0053(10) 0.0047(11) 0.0126(10)
F21 0.072(3) 0.078(3) 0.086(3) -0.009(2) 0.004(2) 0.031(2)
F22 0.137(5) 0.116(4) 0.057(3) -0.007(3) 0.009(3) 0.053(4)
F23 0.090(4) 0.059(3) 0.159(6) 0.008(3) 0.003(4) -0.003(3)
P3 0.0517(12) 0.0544(13) 0.0360(11) 0.0034(9) 0.0137(9) 0.0088(10)
F31 0.065(3) 0.120(4) 0.048(2) -0.020(2) 0.0011(19) 0.031(3)
F32 0.086(3) 0.062(3) 0.090(3) 0.021(2) 0.052(3) 0.016(2)
F33 0.064(2) 0.061(2) 0.048(2) -0.0023(17) 0.0214(17) 0.0133(18)
P1 0.0391(8) 0.0429(8) 0.0650(10) -0.0091(7) 0.0051(7) 0.0000(6)
F11 0.072(3) 0.069(3) 0.081(3) 0.021(2) 0.021(2) 0.018(2)
F12 0.055(2) 0.067(3) 0.107(4) -0.012(2) 0.030(2) -0.004(2)
F13 0.069(3) 0.085(3) 0.064(3) -0.003(2) -0.006(2) 0.000(2)
F14 0.054(2) 0.067(3) 0.125(4) -0.025(3) 0.027(3) 0.009(2)
F15 0.068(3) 0.141(5) 0.106(4) -0.062(4) -0.010(3) 0.003(3)
F16 0.076(3) 0.045(2) 0.213(7) 0.022(3) 0.038(4) -0.001(2)

loop_
_atom_type_symbol
_atom_type_description
_atom_type_scat_dispersion_real
_atom_type_scat_dispersion_imag
_atom_type_scat_source
C C 0.0033 0.0016 'International Tables Vol C Tables 4.2.6.8 and 6.1.1.4'
H H 0.0000 0.0000 'International Tables Vol C Tables 4.2.6.8 and 6.1.1.4'
N N 0.0061 0.0033 'International Tables Vol C Tables 4.2.6.8 and 6.1.1.4'
F F 0.0171 0.0103 'International Tables Vol C Tables 4.2.6.8 and 6.1.1.4'
P P 0.1023 0.0942 'International Tables Vol C Tables 4.2.6.8 and 6.1.1.4'
Br Br -0.2901 2.4595 'International Tables Vol C Tables 4.2.6.8 and 6.1.1.4'
Ru Ru -1.2594 0.8363 'International Tables Vol C Tables 4.2.6.8 and 6.1.1.4'

loop_
_geom_angle_atom_site_label_1
_geom_angle_atom_site_label_2
_geom_angle_atom_site_label_3
_geom_angle
_geom_angle_site_symmetry_1
_geom_angle_site_symmetry_3
_geom_angle_publ_flag
N6 Ru N5 78.61(16) . . ?
N6 Ru N7 92.41(16) . . ?
N5 Ru N7 94.41(17) . . ?
N6 Ru N8 96.20(16) . . ?
N5 Ru N8 170.86(16) . . ?
N7 Ru N8 78.17(17) . . ?
N6 Ru N1 95.07(15) . . ?
N5 Ru N1 90.71(16) . . ?
N7 Ru N1 171.65(17) . . ?
N8 Ru N1 97.29(16) . . ?
N6 Ru N2 173.69(16) . . ?
N5 Ru N2 98.77(16) . . ?
N7 Ru N2 93.52(16) . . ?
N8 Ru N2 87.13(16) . . ?
N1 Ru N2 79.16(16) . . ?
C5 N1 C1 117.8(4) . . ?
C5 N1 Ru 114.5(3) . . ?
C1 N1 Ru 127.7(3) . . ?
C6 N2 C10 117.3(4) . . ?
C6 N2 Ru 114.2(3) . . ?
C10 N2 Ru 128.2(3) . . ?
C11 N3 C13 116.1(5) . . ?
C12 N4 C18 116.7(5) . . ?
C19 N5 C23 118.1(4) . . ?
C19 N5 Ru 125.5(3) . . ?
C23 N5 Ru 116.0(3) . . ?
C28 N6 C24 117.9(4) . . ?
C28 N6 Ru 125.6(3) . . ?
C24 N6 Ru 116.4(3) . . ?
C41 N7 C37 117.8(5) . . ?
C41 N7 Ru 116.6(3) . . ?
C37 N7 Ru 125.1(4) . . ?
C42 N8 C46 117.8(5) . . ?
C42 N8 Ru 116.6(3) . . ?
C46 N8 Ru 125.6(4) . . ?
N1 C1 C2 121.9(5) . . ?
C3 C2 C1 119.8(5) . . ?
C2 C3 C4 119.2(5) . . ?
C5 C4 C3 118.0(4) . . ?
C5 C4 C11 119.3(5) . . ?
C3 C4 C11 122.7(4) . . ?
N1 C5 C4 123.3(4) . . ?
N1 C5 C6 115.9(4) . . ?
C4 C5 C6 120.8(4) . . ?
N2 C6 C7 122.7(4) . . ?
N2 C6 C5 115.8(4) . . ?
C7 C6 C5 121.5(4) . . ?
C8 C7 C6 118.9(4) . . ?
C8 C7 C12 122.5(4) . . ?
C6 C7 C12 118.6(4) . . ?
C9 C8 C7 118.7(5) . . ?
C8 C9 C10 119.8(5) . . ?
N2 C10 C9 122.6(5) . . ?
N3 C11 C12 121.9(5) . . ?
N3 C11 C4 118.3(5) . . ?
C12 C11 C4 119.8(4) . . ?
N4 C12 C11 121.3(4) . . ?
N4 C12 C7 118.7(5) . . ?
C11 C12 C7 120.0(4) . . ?
N3 C13 C18 122.3(5) . . ?
N3 C13 C14 118.4(5) . . ?
C18 C13 C14 119.2(5) . . ?
C15 C14 C13 119.9(5) . . ?
C14 C15 C16 119.9(5) . . ?
C14 C15 Br1 119.3(5) . . ?
C16 C15 Br1 120.8(4) . . ?
C17 C16 C15 121.4(5) . . ?
C17 C16 Br2 118.5(5) . . ?
C15 C16 Br2 120.1(4) . . ?
C16 C17 C18 119.8(5) . . ?
N4 C18 C13 121.6(5) . . ?
N4 C18 C17 118.6(5) . . ?
C13 C18 C17 119.8(5) . . ?
N5 C19 C20 122.3(5) . . ?
C19 C20 C21 121.3(5) . . ?
C20 C21 C22 115.7(5) . . ?
C20 C21 C29 120.7(5) . . ?
C22 C21 C29 123.6(5) . . ?
C23 C22 C21 121.0(5) . . ?
N5 C23 C22 121.3(4) . . ?
N5 C23 C24 114.2(4) . . ?
C22 C23 C24 124.4(4) . . ?
N6 C24 C25 121.5(4) . . ?
N6 C24 C23 114.0(4) . . ?
C25 C24 C23 124.5(4) . . ?
C24 C25 C26 121.1(4) . . ?
C27 C26 C25 116.5(4) . . ?
C27 C26 C33 121.2(4) . . ?
C25 C26 C33 122.3(4) . . ?
C26 C27 C28 119.9(4) . . ?
N6 C28 C27 123.0(5) . . ?
C21 C29 C32 112.6(5) . . ?
C21 C29 C30 109.3(5) . . ?
C32 C29 C30 108.0(5) . . ?
C21 C29 C31 107.7(5) . . ?
C32 C29 C31 109.7(5) . . ?
C30 C29 C31 109.4(5) . . ?
C35 C33 C36A 128.6(11) . . ?
C35 C33 C34 111.4(10) . . ?
C36A C33 C34 75.5(14) . . ?
C35 C33 C35A 33.3(9) . . ?
C36A C33 C35A 108.8(15) . . ?
C34 C33 C35A 138.5(10) . . ?
C35 C33 C26 113.5(7) . . ?
C36A C33 C26 112.7(8) . . ?
C34 C33 C26 106.1(6) . . ?
C35A C33 C26 109.4(8) . . ?
C35 C33 C36 108.2(10) . . ?
C36A C33 C36 34.8(11) . . ?
C34 C33 C36 109.7(9) . . ?
C35A C33 C36 79.0(12) . . ?
C26 C33 C36 107.9(7) . . ?
C35 C33 C34A 72.6(11) . . ?
C36A C33 C34A 111.6(14) . . ?
C34 C33 C34A 41.8(9) . . ?
C35A C33 C34A 105.0(13) . . ?
C26 C33 C34A 109.0(7) . . ?
C36 C33 C34A 138.8(10) . . ?
N7 C37 C38 122.3(6) . . ?
C37 C38 C39 120.6(6) . . ?
C40 C39 C38 116.6(6) . . ?
C40 C39 C47 124.2(7) . . ?
C38 C39 C47 119.3(6) . . ?
C39 C40 C41 121.2(6) . . ?
N7 C41 C40 121.4(5) . . ?
N7 C41 C42 114.0(5) . . ?
C40 C41 C42 124.6(6) . . ?
N8 C42 C43 122.7(5) . . ?
N8 C42 C41 114.2(5) . . ?
C43 C42 C41 123.2(5) . . ?
C42 C43 C44 120.1(6) . . ?
C45 C44 C43 116.8(6) . . ?
C45 C44 C51 120.8(6) . . ?
C43 C44 C51 122.4(6) . . ?
C44 C45 C46 120.5(6) . . ?
N8 C46 C45 122.2(5) . . ?
C39 C47 C50A 114.2(7) . . ?
C39 C47 C49A 120.0(9) . . ?
C50A C47 C49A 123.5(10) . . ?
C39 C47 C48 110.3(8) . . ?
C50A C47 C48 132.9(10) . . ?
C49A C47 C48 30.4(8) . . ?
C39 C47 C50 115.2(9) . . ?
C50A C47 C50 28.1(8) . . ?
C49A C47 C50 123.0(11) . . ?
C48 C47 C50 115.8(11) . . ?
C39 C47 C48A 100.6(15) . . ?
C50A C47 C48A 96.0(16) . . ?
C49A C47 C48A 88.9(16) . . ?
C48 C47 C48A 61.0(15) . . ?
C50 C47 C48A 68.0(15) . . ?
C39 C47 C49 109.6(11) . . ?
C50A C47 C49 77.5(11) . . ?
C49A C47 C49 70.9(12) . . ?
C48 C47 C49 101.3(12) . . ?
C50 C47 C49 103.2(12) . . ?
C48A C47 C49 149.1(17) . . ?
C53A C51 C54A 78.7(14) . . ?
C53A C51 C52A 126.4(18) . . ?
C54A C51 C52A 114.0(18) . . ?
C53A C51 C52 26.8(10) . . ?
C54A C51 C52 103.0(14) . . ?
C52A C51 C52 105.5(17) . . ?
C53A C51 C53 120.2(13) . . ?
C54A C51 C53 128.2(15) . . ?
C52A C51 C53 14.9(18) . . ?
C52 C51 C53 95.9(12) . . ?
C53A C51 C44 110.0(10) . . ?
C54A C51 C44 111.9(11) . . ?
C52A C51 C44 111.6(17) . . ?
C52 C51 C44 110.3(9) . . ?
C53 C51 C44 105.5(9) . . ?
C53A C51 C54 106.7(12) . . ?
C54A C51 C54 30.2(11) . . ?
C52A C51 C54 88.0(15) . . ?
C52 C51 C54 127.2(12) . . ?
C53 C51 C54 102.9(12) . . ?
C44 C51 C54 111.3(8) . . ?
C51 C53A C54A 50.7(7) . . ?
C51 C54A C53A 50.6(7) . . ?
F23 P2 F23 179.999(1) 2_655 . ?
F23 P2 F22 90.3(4) 2_655 . ?
F23 P2 F22 89.7(4) . . ?
F23 P2 F22 89.7(4) 2_655 2_655 ?
F23 P2 F22 90.3(4) . 2_655 ?
F22 P2 F22 180.0 . 2_655 ?
F23 P2 F21 89.6(3) 2_655 2_655 ?
F23 P2 F21 90.4(3) . 2_655 ?
F22 P2 F21 89.0(3) . 2_655 ?
F22 P2 F21 91.0(3) 2_655 2_655 ?
F23 P2 F21 90.4(3) 2_655 . ?
F23 P2 F21 89.6(3) . . ?
F22 P2 F21 91.0(3) . . ?
F22 P2 F21 89.0(3) 2_655 . ?
F21 P2 F21 180.0 2_655 . ?
F31 P3 F31 179.998(2) 2_665 . ?
F31 P3 F32 89.8(3) 2_665 2_665 ?
F31 P3 F32 90.2(3) . 2_665 ?
F31 P3 F32 90.2(3) 2_665 . ?
F31 P3 F32 89.8(3) . . ?
F32 P3 F32 180.000(1) 2_665 . ?
F31 P3 F33 90.2(2) 2_665 2_665 ?
F31 P3 F33 89.8(2) . 2_665 ?
F32 P3 F33 90.1(2) 2_665 2_665 ?
F32 P3 F33 89.9(2) . 2_665 ?
F31 P3 F33 89.8(2) 2_665 . ?
F31 P3 F33 90.2(2) . . ?
F32 P3 F33 89.9(2) 2_665 . ?
F32 P3 F33 90.1(2) . . ?
F33 P3 F33 179.998(1) 2_665 . ?
F14 P1 F16 90.2(3) . . ?
F14 P1 F13 90.0(3) . . ?
F16 P1 F13 91.3(3) . . ?
F14 P1 F15 91.8(3) . . ?
F16 P1 F15 90.6(4) . . ?
F13 P1 F15 177.4(3) . . ?
F14 P1 F11 90.8(3) . . ?
F16 P1 F11 179.0(3) . . ?
F13 P1 F11 88.4(3) . . ?
F15 P1 F11 89.7(3) . . ?
F14 P1 F12 179.8(3) . . ?
F16 P1 F12 89.9(3) . . ?
F13 P1 F12 89.8(3) . . ?
F15 P1 F12 88.4(3) . . ?
F11 P1 F12 89.1(2) . . ?
N1AN C2AN C1AN 175.9(14) . . ?
N2AN C4AN C3AN 170.9(14) . . ?

loop_
_geom_bond_atom_site_label_1
_geom_bond_atom_site_label_2
_geom_bond_distance
_geom_bond_site_symmetry_2
_geom_bond_publ_flag
Ru N6 2.052(4) . ?
Ru N5 2.051(4) . ?
Ru N7 2.053(4) . ?
Ru N8 2.056(4) . ?
Ru N1 2.063(4) . ?
Ru N2 2.065(4) . ?
Br1 C15 1.880(5) . ?
Br2 C16 1.894(5) . ?
N1 C5 1.352(6) . ?
N1 C1 1.353(6) . ?
N2 C6 1.357(6) . ?
N2 C10 1.355(7) . ?
N3 C11 1.331(7) . ?
N3 C13 1.348(7) . ?
N4 C12 1.330(6) . ?
N4 C18 1.352(7) . ?
N5 C19 1.347(6) . ?
N5 C23 1.358(6) . ?
N6 C28 1.342(6) . ?
N6 C24 1.353(6) . ?
N7 C41 1.340(7) . ?
N7 C37 1.351(7) . ?
N8 C42 1.338(7) . ?
N8 C46 1.343(7) . ?
C1 C2 1.389(7) . ?
C2 C3 1.378(7) . ?
C3 C4 1.393(7) . ?
C4 C5 1.390(7) . ?
C4 C11 1.462(7) . ?
C5 C6 1.448(7) . ?
C6 C7 1.399(7) . ?
C7 C8 1.396(7) . ?
C7 C12 1.460(7) . ?
C8 C9 1.372(8) . ?
C9 C10 1.392(8) . ?
C11 C12 1.435(7) . ?
C13 C18 1.400(8) . ?
C13 C14 1.432(7) . ?
C14 C15 1.359(7) . ?
C15 C16 1.425(9) . ?
C16 C17 1.349(8) . ?
C17 C18 1.417(7) . ?
C19 C20 1.368(7) . ?
C20 C21 1.393(8) . ?
C21 C22 1.400(7) . ?
C21 C29 1.518(7) . ?
C22 C23 1.383(7) . ?
C23 C24 1.485(6) . ?
C24 C25 1.388(7) . ?
C25 C26 1.402(7) . ?
C26 C27 1.386(7) . ?
C26 C33 1.536(7) . ?
C27 C28 1.396(7) . ?
C29 C32 1.525(9) . ?
C29 C30 1.542(9) . ?
C29 C31 1.536(8) . ?
C33 C35 1.445(15) . ?
C33 C36A 1.495(18) . ?
C33 C34 1.516(13) . ?
C33 C35A 1.531(17) . ?
C33 C36 1.561(16) . ?
C33 C34A 1.599(17) . ?
C37 C38 1.381(8) . ?
C38 C39 1.377(10) . ?
C39 C40 1.377(10) . ?
C39 C47 1.512(9) . ?
C40 C41 1.393(8) . ?
C41 C42 1.497(8) . ?
C42 C43 1.385(8) . ?
C43 C44 1.386(9) . ?
C44 C45 1.382(9) . ?
C44 C51 1.529(9) . ?
C45 C46 1.386(8) . ?
C47 C50A 1.509(4) . ?
C47 C49A 1.512(4) . ?
C47 C48 1.512(4) . ?
C47 C50 1.515(4) . ?
C47 C48A 1.524(4) . ?
C47 C49 1.527(4) . ?
C51 C53A 1.519(3) . ?
C51 C54A 1.520(3) . ?
C51 C52A 1.520(3) . ?
C51 C52 1.521(3) . ?
C51 C53 1.521(3) . ?
C51 C54 1.522(3) . ?
C53A C54A 1.93(3) . ?
P2 F23 1.570(5) 2_655 ?
P2 F23 1.570(5) . ?
P2 F22 1.577(5) . ?
P2 F22 1.577(5) 2_655 ?
P2 F21 1.598(4) 2_655 ?
P2 F21 1.598(4) . ?
P3 F31 1.583(4) 2_665 ?
P3 F31 1.583(4) . ?
P3 F32 1.592(4) 2_665 ?
P3 F32 1.592(4) . ?
P3 F33 1.606(4) 2_665 ?
P3 F33 1.606(4) . ?
P1 F14 1.574(4) . ?
P1 F16 1.579(5) . ?
P1 F13 1.588(5) . ?
P1 F15 1.594(5) . ?
P1 F11 1.596(5) . ?
P1 F12 1.605(4) . ?
N1AN C2AN 1.111(12) . ?
C1AN C2AN 1.456(19) . ?
N2AN C4AN 1.164(15) . ?
C3AN C4AN 1.371(16) . ?
